data_7106238
loop_
_publ_author_name
'I. Ravikumar'
'Subrata Saha'
'Pradyut Ghosh'

_publ_section_title
;
 Dual-host approach for liquid&#x0096;liquid extraction of potassium
 fluoride/chloride via formation of an integrated 1-D polymeric complex
;
_journal_name_full Chem.Commun.
_journal_page_first 4721
_journal_paper_doi 10.1039/c0cc03469j
_journal_volume 47
_journal_year 2011
_chemical_formula_sum 'C36 H41 F16 K N4 O10'
_chemical_formula_weight 1032.83
_chemical_name_systematic
;
?
;
_space_group_IT_number 14
_symmetry_cell_setting monoclinic
_symmetry_space_group_name_Hall '-P 2yn'
_symmetry_space_group_name_H-M 'P 1 21/n 1'
_atom_sites_solution_hydrogens geom
_atom_sites_solution_primary direct
_atom_sites_solution_secondary difmap
_audit_creation_method SHELXL-97
_cell_angle_alpha 90.00
_cell_angle_beta 93.954(6)
_cell_angle_gamma 90.00
_cell_formula_units_Z 4
_cell_length_a 15.591(7)
_cell_length_b 19.049(8)
_cell_length_c 16.196(7)
_cell_measurement_reflns_used 1416
_cell_measurement_temperature 298(2)
_cell_measurement_theta_max 13.50
_cell_measurement_theta_min 2.16
_cell_volume 4799(4)
_computing_cell_refinement 'Bruker Apex II'
_computing_data_collection 'Bruker Apex II'
_computing_data_reduction SAINT
_computing_molecular_graphics 'Mercury 2.3'
_computing_publication_material Shelxl-97
_computing_structure_refinement 'SHELXL-97 (Sheldrick, 1997)'
_computing_structure_solution 'SHELXS-97 (Sheldrick, 1990)'
_diffrn_ambient_temperature 298(2)
_diffrn_detector_area_resol_mean 3
_diffrn_measured_fraction_theta_full 0.993
_diffrn_measured_fraction_theta_max 0.993
_diffrn_measurement_device_type 'Bruker Apex II'
_diffrn_measurement_method 'Omega scan'
_diffrn_radiation_monochromator graphite
_diffrn_radiation_source 'fine-focus sealed tube'
_diffrn_radiation_type MoK\a
_diffrn_radiation_wavelength 0.71073
_diffrn_reflns_av_R_equivalents 0.1175
_diffrn_reflns_av_sigmaI/netI 0.0817
_diffrn_reflns_limit_h_max 14
_diffrn_reflns_limit_h_min -14
_diffrn_reflns_limit_k_max 17
_diffrn_reflns_limit_k_min -17
_diffrn_reflns_limit_l_max 15
_diffrn_reflns_limit_l_min -15
_diffrn_reflns_number 26265
_diffrn_reflns_theta_full 19.46
_diffrn_reflns_theta_max 19.46
_diffrn_reflns_theta_min 1.65
_exptl_absorpt_coefficient_mu 0.226
_exptl_absorpt_correction_T_max 0.9777
_exptl_absorpt_correction_T_min 0.9109
_exptl_absorpt_correction_type multi-scan
_exptl_absorpt_process_details sadabs
_exptl_crystal_colour colorless
_exptl_crystal_density_diffrn 1.430
_exptl_crystal_density_method 'not measured'
_exptl_crystal_description plate
_exptl_crystal_F_000 2112
_exptl_crystal_size_max 0.42
_exptl_crystal_size_mid 0.23
_exptl_crystal_size_min 0.10
_refine_diff_density_max 0.333
_refine_diff_density_min -0.395
_refine_diff_density_rms 0.054
_refine_ls_extinction_method none
_refine_ls_goodness_of_fit_ref 1.038
_refine_ls_hydrogen_treatment constr
_refine_ls_matrix_type full
_refine_ls_number_parameters 574
_refine_ls_number_reflns 4111
_refine_ls_number_restraints 80
_refine_ls_restrained_S_all 1.044
_refine_ls_R_factor_all 0.1477
_refine_ls_R_factor_gt 0.0832
_refine_ls_shift/su_max 0.000
_refine_ls_shift/su_mean 0.000
_refine_ls_structure_factor_coef Fsqd
_refine_ls_weighting_details 'calc w=1/[\s^2^(Fo^2^)+(0.1253P)^2^+7.4249P] where P=(Fo^2^+2Fc^2^)/3'
_refine_ls_weighting_scheme calc
_refine_ls_wR_factor_gt 0.2168
_refine_ls_wR_factor_ref 0.2649
_reflns_number_gt 2206
_reflns_number_total 4111
_reflns_threshold_expression >2sigma(I)
_cod_data_source_file c0cc03469j.txt
_cod_data_source_block Complex_3
_cod_original_sg_symbol_H-M P2(1)/n
_cod_database_code 7106238

loop_
_symmetry_equiv_pos_as_xyz
'x, y, z'
'-x+1/2, y+1/2, -z+1/2'
'-x, -y, -z'
'x-1/2, -y-1/2, z-1/2'

loop_
_atom_site_label
_atom_site_type_symbol
_atom_site_fract_x
_atom_site_fract_y
_atom_site_fract_z
_atom_site_U_iso_or_equiv
_atom_site_adp_type
_atom_site_occupancy
_atom_site_symmetry_multiplicity
_atom_site_calc_flag
_atom_site_refinement_flags
_atom_site_disorder_assembly
_atom_site_disorder_group
C1 C 0.5978(7) 0.7514(6) 0.0762(7) 0.086(3) Uani 1 1 d . . .
H1A H 0.5494 0.7721 0.0440 0.103 Uiso 1 1 calc R . .
H1B H 0.6494 0.7614 0.0482 0.103 Uiso 1 1 calc R . .
C2 C 0.6053(7) 0.7841(5) 0.1612(7) 0.095(3) Uani 1 1 d . . .
H2A H 0.6501 0.7604 0.1952 0.114 Uiso 1 1 calc R . .
H2B H 0.6212 0.8331 0.1569 0.114 Uiso 1 1 calc R . .
C3 C 0.4811(7) 0.8337(8) 0.2189(7) 0.082(3) Uani 1 1 d . . .
C4 C 0.3981(8) 0.8162(5) 0.2564(9) 0.084(3) Uani 1 1 d . . .
C5 C 0.3930(10) 0.8205(7) 0.3390(12) 0.135(5) Uani 1 1 d . . .
C6 C 0.3205(14) 0.8040(11) 0.3776(11) 0.179(8) Uani 1 1 d . . .
C7 C 0.2499(12) 0.7829(9) 0.3317(13) 0.144(6) Uani 1 1 d . . .
C8 C 0.2507(9) 0.7774(7) 0.2494(12) 0.113(4) Uani 1 1 d . . .
C9 C 0.3256(10) 0.7940(6) 0.2121(8) 0.094(3) Uani 1 1 d . . .
C10 C 0.5372(8) 0.6470(6) 0.0089(7) 0.088(3) Uani 1 1 d . . .
H10A H 0.5522 0.5979 0.0029 0.106 Uiso 1 1 calc R . .
H10B H 0.5533 0.6716 -0.0402 0.106 Uiso 1 1 calc R . .
C11 C 0.4428(7) 0.6530(6) 0.0145(6) 0.092(3) Uani 1 1 d . . .
H11A H 0.4274 0.7020 0.0204 0.111 Uiso 1 1 calc R . .
H11B H 0.4134 0.6354 -0.0360 0.111 Uiso 1 1 calc R . .
C12 C 0.3774(7) 0.5519(7) 0.0740(8) 0.084(3) Uani 1 1 d . . .
C13 C 0.3574(10) 0.5161(7) 0.1552(7) 0.086(3) Uani 1 1 d . . .
C14 C 0.2845(11) 0.5277(8) 0.1919(10) 0.118(4) Uani 1 1 d . . .
C15 C 0.2664(11) 0.4939(11) 0.2633(12) 0.141(5) Uani 1 1 d . . .
C16 C 0.3242(16) 0.4502(9) 0.2997(10) 0.129(5) Uani 1 1 d . . .
C17 C 0.3969(11) 0.4369(8) 0.2647(12) 0.116(5) Uani 1 1 d . . .
C18 C 0.4143(10) 0.4696(8) 0.1942(10) 0.098(4) Uani 1 1 d . . .
C19 C 0.6658(7) 0.6375(6) 0.1015(6) 0.087(3) Uani 1 1 d . . .
H19A H 0.7069 0.6686 0.1304 0.104 Uiso 1 1 calc R . .
H19B H 0.6900 0.6222 0.0509 0.104 Uiso 1 1 calc R . .
C20 C 0.8491(7) 1.0750(6) 0.3454(6) 0.089(3) Uani 1 1 d . . .
H20A H 0.8910 1.0441 0.3736 0.107 Uiso 1 1 calc R . .
H20B H 0.7958 1.0491 0.3352 0.107 Uiso 1 1 calc R . .
C21 C 0.8280(10) 1.1058(5) 0.1992(8) 0.076(3) Uani 1 1 d . . .
C22 C 0.8729(8) 1.1323(8) 0.1269(7) 0.078(3) Uani 1 1 d . . .
C23 C 0.9390(11) 1.0970(7) 0.0967(9) 0.100(4) Uani 1 1 d . . .
C24 C 0.9817(11) 1.1187(11) 0.0299(12) 0.129(5) Uani 1 1 d . . .
C25 C 0.9605(13) 1.1798(13) -0.0050(9) 0.128(6) Uani 1 1 d . . .
C26 C 0.8923(13) 1.2170(8) 0.0213(10) 0.117(4) Uani 1 1 d . . .
C27 C 0.8492(10) 1.1917(9) 0.0869(9) 0.101(4) Uani 1 1 d . . .
N1 N 0.5857(5) 0.6756(5) 0.0809(5) 0.073(2) Uani 1 1 d . . .
N2 N 0.5250(6) 0.7788(5) 0.2002(5) 0.085(3) Uani 1 1 d . . .
H2 H 0.5056 0.7379 0.2114 0.102 Uiso 1 1 calc R . .
N3 N 0.4149(5) 0.6132(5) 0.0851(5) 0.080(2) Uani 1 1 d . . .
H3 H 0.4231 0.6301 0.1343 0.096 Uiso 1 1 calc R . .
N4 N 0.8804(6) 1.0982(4) 0.2669(6) 0.082(2) Uani 1 1 d . . .
H4 H 0.9342 1.1073 0.2645 0.098 Uiso 1 1 calc R . .
O1 O 0.5004(5) 0.8948(4) 0.2059(5) 0.114(3) Uani 1 1 d . A .
O2 O 0.3588(5) 0.5221(4) 0.0092(5) 0.115(3) Uani 1 1 d . . .
O3 O 0.7521(6) 1.0949(4) 0.1948(5) 0.105(3) Uani 1 1 d . A .
F1 F 0.4608(6) 0.8398(6) 0.3895(5) 0.195(4) Uani 1 1 d . . .
F2 F 0.3155(7) 0.8064(8) 0.4595(6) 0.280(8) Uani 1 1 d . . .
F3 F 0.1757(6) 0.7658(6) 0.3647(6) 0.222(5) Uani 1 1 d . . .
F4 F 0.1837(6) 0.7549(5) 0.1997(6) 0.176(4) Uani 1 1 d . . .
F5 F 0.3290(4) 0.7867(4) 0.1301(5) 0.137(3) Uani 1 1 d . . .
F6 F 0.2264(5) 0.5728(5) 0.1548(5) 0.170(3) Uani 1 1 d . . .
F7 F 0.1906(7) 0.5089(6) 0.2955(6) 0.222(5) Uani 1 1 d . . .
F8 F 0.3040(6) 0.4194(5) 0.3727(6) 0.186(4) Uani 1 1 d . . .
F9 F 0.4510(6) 0.3932(5) 0.3042(5) 0.165(3) Uani 1 1 d . . .
F10 F 0.4879(5) 0.4558(4) 0.1618(5) 0.133(3) Uani 1 1 d . . .
F11 F 0.9675(5) 1.0360(5) 0.1288(5) 0.133(2) Uani 1 1 d . . .
F12 F 1.0457(7) 1.0840(6) -0.0010(6) 0.205(5) Uani 1 1 d . . .
F13 F 0.9982(7) 1.2079(5) -0.0700(5) 0.193(4) Uani 1 1 d . . .
F14 F 0.8653(7) 1.2787(5) -0.0143(5) 0.175(4) Uani 1 1 d . . .
F15 F 0.7849(6) 1.2289(4) 0.1132(5) 0.134(3) Uani 1 1 d . . .
K1 K 0.62128(14) 1.00116(11) 0.21016(13) 0.0847(8) Uani 1 1 d D . .
F16 F 0.4585(3) 0.6542(3) 0.2396(3) 0.0838(16) Uani 1 1 d . . .
O4W O 0.3424(10) 0.6336(9) 0.3480(10) 0.277(7) Uiso 1 1 d . . .
O1A O 0.5468(9) 1.0975(7) 0.0942(9) 0.1529(19) Uiso 0.66 1 d PD A 1
C2A C 0.5924(15) 1.1128(12) 0.0221(13) 0.1529(19) Uiso 0.66 1 d PD A 1
C3A C 0.6099(15) 1.0386(12) -0.0142(14) 0.1529(19) Uiso 0.66 1 d PD A 1
O4A O 0.6681(10) 1.0060(9) 0.0445(6) 0.1529(19) Uiso 0.66 1 d PD A 1
C5A C 0.7063(15) 0.9460(11) 0.0086(14) 0.1529(19) Uiso 0.66 1 d PD A 1
C6A C 0.7720(15) 0.9118(12) 0.0710(13) 0.1529(19) Uiso 0.66 1 d PD A 1
O7A O 0.7468(8) 0.9104(7) 0.1509(10) 0.1529(19) Uiso 0.66 1 d PD A 1
C8A C 0.8218(14) 0.9028(13) 0.2040(14) 0.1529(19) Uiso 0.66 1 d PD A 1
C9A C 0.786(2) 0.8774(17) 0.2825(14) 0.1529(19) Uiso 0.66 1 d PD A 1
O10A O 0.7313(8) 0.9231(8) 0.3202(9) 0.1529(19) Uiso 0.66 1 d PD A 1
C11A C 0.6906(17) 0.9037(13) 0.3907(15) 0.1529(19) Uiso 0.66 1 d PD A 1
C12A C 0.6557(15) 0.9690(13) 0.4286(16) 0.1529(19) Uiso 0.66 1 d PD A 1
O13A O 0.5920(10) 1.0040(8) 0.3793(5) 0.1529(19) Uiso 0.66 1 d PD A 1
C14A C 0.5632(16) 1.0685(11) 0.4062(15) 0.1529(19) Uiso 0.66 1 d PD A 1
C15A C 0.5221(15) 1.1250(12) 0.3554(12) 0.1529(19) Uiso 0.66 1 d PD A 1
O16A O 0.5340(9) 1.1158(6) 0.2722(10) 0.1529(19) Uiso 0.66 1 d PD A 1
C17A C 0.4775(14) 1.1505(12) 0.2119(13) 0.1529(19) Uiso 0.66 1 d PD A 1
C18A C 0.5112(15) 1.1541(12) 0.1282(14) 0.1529(19) Uiso 0.66 1 d PD A 1
O1B O 0.5812(15) 1.0566(12) 0.0507(8) 0.154(3) Uiso 0.44 1 d PD A 2
C2B C 0.568(2) 1.1276(15) 0.071(2) 0.154(3) Uiso 0.44 1 d PD A 2
C3B C 0.554(2) 1.1762(16) 0.1412(17) 0.154(3) Uiso 0.44 1 d PD A 2
O4B O 0.5368(14) 1.1326(7) 0.2075(15) 0.154(3) Uiso 0.44 1 d PD A 2
C5B C 0.491(2) 1.1535(17) 0.2765(18) 0.154(3) Uiso 0.44 1 d PD A 2
C6B C 0.4817(19) 1.0938(17) 0.338(2) 0.154(3) Uiso 0.44 1 d PD A 2
O7B O 0.5561(15) 1.0555(12) 0.3565(10) 0.154(3) Uiso 0.44 1 d PD A 2
C8B C 0.603(2) 1.0406(18) 0.4357(18) 0.154(3) Uiso 0.44 1 d PD A 2
C9B C 0.631(2) 0.9628(19) 0.435(2) 0.154(3) Uiso 0.44 1 d PD A 2
O10B O 0.6849(15) 0.9548(12) 0.3686(8) 0.154(3) Uiso 0.44 1 d PD A 2
C11B C 0.719(2) 0.8850(16) 0.369(3) 0.154(3) Uiso 0.44 1 d PD A 2
C12B C 0.787(3) 0.878(3) 0.3072(18) 0.154(3) Uiso 0.44 1 d PD A 2
O13B O 0.7567(11) 0.9026(10) 0.2282(15) 0.154(3) Uiso 0.44 1 d PD A 2
C14B C 0.804(2) 0.8909(19) 0.1560(18) 0.154(3) Uiso 0.44 1 d PD A 2
C15B C 0.7808(19) 0.9412(18) 0.085(2) 0.154(3) Uiso 0.44 1 d PD A 2
O16B O 0.6936(14) 0.9410(11) 0.0710(10) 0.154(3) Uiso 0.44 1 d PD A 2
C17B C 0.638(2) 0.9690(17) 0.006(2) 0.154(3) Uiso 0.44 1 d PD A 2
C18B C 0.650(2) 1.0488(17) -0.001(2) 0.154(3) Uiso 0.44 1 d PD A 2

loop_
_atom_site_aniso_label
_atom_site_aniso_U_11
_atom_site_aniso_U_22
_atom_site_aniso_U_33
_atom_site_aniso_U_23
_atom_site_aniso_U_13
_atom_site_aniso_U_12
C1 0.083(8) 0.074(8) 0.105(10) 0.016(7) 0.037(6) 0.001(6)
C2 0.084(9) 0.082(8) 0.121(10) -0.011(7) 0.031(8) -0.018(6)
C3 0.061(8) 0.071(9) 0.117(9) -0.016(7) 0.027(7) -0.013(7)
C4 0.084(11) 0.082(8) 0.088(10) -0.030(7) 0.027(9) 0.006(7)
C5 0.093(11) 0.155(13) 0.162(17) -0.065(11) 0.041(13) -0.073(9)
C6 0.152(17) 0.28(2) 0.108(14) -0.091(13) 0.020(14) -0.090(15)
C7 0.136(17) 0.197(16) 0.107(13) -0.050(11) 0.071(13) -0.022(12)
C8 0.063(10) 0.131(11) 0.147(16) -0.029(10) 0.019(11) -0.026(8)
C9 0.087(11) 0.115(9) 0.081(10) -0.015(8) 0.009(10) 0.001(8)
C10 0.106(9) 0.085(8) 0.076(8) 0.015(6) 0.031(7) 0.004(7)
C11 0.097(10) 0.111(9) 0.069(8) 0.009(7) -0.002(6) -0.022(7)
C12 0.086(8) 0.090(10) 0.078(10) -0.015(8) 0.007(7) 0.000(7)
C13 0.089(10) 0.100(10) 0.070(9) -0.015(8) 0.013(9) -0.015(8)
C14 0.108(13) 0.144(13) 0.104(12) 0.020(10) 0.026(11) 0.022(10)
C15 0.106(12) 0.196(16) 0.128(13) 0.016(13) 0.071(12) 0.010(12)
C16 0.141(16) 0.126(13) 0.119(14) 0.036(10) -0.004(14) 0.009(12)
C17 0.089(13) 0.122(13) 0.139(16) 0.013(12) 0.014(11) -0.007(10)
C18 0.106(13) 0.088(10) 0.102(11) 0.006(9) 0.014(11) -0.018(9)
C19 0.084(8) 0.093(8) 0.086(8) -0.012(7) 0.023(6) 0.000(7)
C20 0.104(9) 0.086(8) 0.078(8) -0.006(7) 0.013(7) -0.021(6)
C21 0.096(10) 0.061(7) 0.073(9) -0.004(6) 0.009(9) -0.017(7)
C22 0.080(8) 0.065(9) 0.090(10) -0.018(8) 0.013(8) -0.004(7)
C23 0.120(12) 0.067(10) 0.111(11) 0.005(9) 0.003(10) -0.016(10)
C24 0.135(14) 0.120(14) 0.137(15) -0.005(12) 0.053(12) -0.023(12)
C25 0.170(16) 0.135(16) 0.089(11) -0.034(12) 0.068(11) -0.064(13)
C26 0.180(15) 0.093(12) 0.079(11) 0.009(10) 0.012(10) -0.039(12)
C27 0.140(12) 0.082(11) 0.086(10) -0.013(9) 0.032(9) -0.004(10)
N1 0.081(6) 0.073(7) 0.065(6) 0.000(5) 0.003(5) 0.005(5)
N2 0.080(7) 0.076(7) 0.104(7) -0.007(5) 0.034(5) -0.012(5)
N3 0.085(6) 0.090(7) 0.066(6) -0.007(6) 0.006(5) -0.010(5)
N4 0.086(7) 0.083(6) 0.078(7) -0.006(5) 0.013(6) -0.017(5)
O1 0.093(6) 0.072(6) 0.180(8) -0.015(5) 0.038(5) -0.011(5)
O2 0.147(7) 0.119(7) 0.079(6) -0.020(5) 0.002(5) -0.022(5)
O3 0.081(6) 0.119(6) 0.114(6) 0.002(5) 0.010(5) -0.031(5)
F1 0.148(7) 0.315(12) 0.125(6) -0.089(7) 0.031(5) -0.097(8)
F2 0.225(11) 0.49(2) 0.131(8) -0.132(10) 0.088(8) -0.146(12)
F3 0.132(7) 0.334(13) 0.215(9) -0.091(9) 0.109(7) -0.082(8)
F4 0.100(6) 0.266(10) 0.163(7) -0.032(7) 0.026(6) -0.054(6)
F5 0.102(5) 0.212(8) 0.098(6) -0.005(5) 0.007(4) -0.031(5)
F6 0.137(7) 0.222(9) 0.157(7) 0.048(6) 0.051(6) 0.071(7)
F7 0.186(9) 0.302(13) 0.190(9) 0.074(8) 0.106(8) 0.062(8)
F8 0.221(9) 0.206(9) 0.135(7) 0.064(7) 0.054(6) -0.022(7)
F9 0.172(8) 0.150(7) 0.171(8) 0.067(6) 0.004(6) 0.008(6)
F10 0.107(5) 0.148(6) 0.148(6) 0.036(5) 0.030(5) 0.023(5)
F11 0.132(6) 0.124(6) 0.149(6) -0.006(5) 0.048(5) 0.023(5)
F12 0.181(8) 0.256(11) 0.195(9) -0.036(8) 0.119(8) 0.002(8)
F13 0.272(11) 0.207(9) 0.110(6) -0.013(6) 0.079(7) -0.090(8)
F14 0.293(11) 0.130(7) 0.105(6) 0.028(5) 0.038(6) -0.017(7)
F15 0.177(7) 0.100(5) 0.128(6) 0.002(4) 0.030(5) 0.023(5)
K1 0.0812(16) 0.0789(16) 0.0945(17) 0.0024(13) 0.0097(12) -0.0034(13)
F16 0.084(4) 0.081(4) 0.086(4) -0.006(3) 0.008(3) -0.004(3)

loop_
_atom_type_symbol
_atom_type_description
_atom_type_scat_dispersion_real
_atom_type_scat_dispersion_imag
_atom_type_scat_source
C C 0.0033 0.0016 'International Tables Vol C Tables 4.2.6.8 and 6.1.1.4'
H H 0.0000 0.0000 'International Tables Vol C Tables 4.2.6.8 and 6.1.1.4'
N N 0.0061 0.0033 'International Tables Vol C Tables 4.2.6.8 and 6.1.1.4'
O O 0.0106 0.0060 'International Tables Vol C Tables 4.2.6.8 and 6.1.1.4'
F F 0.0171 0.0103 'International Tables Vol C Tables 4.2.6.8 and 6.1.1.4'
K K 0.2009 0.2494 'International Tables Vol C Tables 4.2.6.8 and 6.1.1.4'

loop_
_geom_angle_atom_site_label_1
_geom_angle_atom_site_label_2
_geom_angle_atom_site_label_3
_geom_angle
_geom_angle_site_symmetry_1
_geom_angle_site_symmetry_3
_geom_angle_publ_flag
N1 C1 C2 111.2(8) . . ?
N1 C1 H1A 109.4 . . ?
C2 C1 H1A 109.4 . . ?
N1 C1 H1B 109.4 . . ?
C2 C1 H1B 109.4 . . ?
H1A C1 H1B 108.0 . . ?
N2 C2 C1 110.8(9) . . ?
N2 C2 H2A 109.5 . . ?
C1 C2 H2A 109.5 . . ?
N2 C2 H2B 109.5 . . ?
C1 C2 H2B 109.5 . . ?
H2A C2 H2B 108.1 . . ?
O1 C3 N2 126.0(10) . . ?
O1 C3 C4 120.6(11) . . ?
N2 C3 C4 113.4(11) . . ?
C5 C4 C9 116.0(12) . . ?
C5 C4 C3 119.9(13) . . ?
C9 C4 C3 124.1(13) . . ?
F1 C5 C4 121.6(14) . . ?
F1 C5 C6 115.3(18) . . ?
C4 C5 C6 123.1(14) . . ?
F2 C6 C7 117.2(18) . . ?
F2 C6 C5 123.5(18) . . ?
C7 C6 C5 119.2(16) . . ?
C8 C7 C6 120.6(15) . . ?
C8 C7 F3 116.3(19) . . ?
C6 C7 F3 123.1(17) . . ?
C7 C8 F4 124.1(16) . . ?
C7 C8 C9 118.9(14) . . ?
F4 C8 C9 117.0(16) . . ?
F5 C9 C4 117.8(13) . . ?
F5 C9 C8 120.0(15) . . ?
C4 C9 C8 122.2(13) . . ?
N1 C10 C11 112.6(8) . . ?
N1 C10 H10A 109.1 . . ?
C11 C10 H10A 109.1 . . ?
N1 C10 H10B 109.1 . . ?
C11 C10 H10B 109.1 . . ?
H10A C10 H10B 107.8 . . ?
N3 C11 C10 110.9(9) . . ?
N3 C11 H11A 109.5 . . ?
C10 C11 H11A 109.5 . . ?
N3 C11 H11B 109.5 . . ?
C10 C11 H11B 109.5 . . ?
H11A C11 H11B 108.0 . . ?
O2 C12 N3 127.8(12) . . ?
O2 C12 C13 119.0(12) . . ?
N3 C12 C13 113.2(11) . . ?
C14 C13 C18 116.3(13) . . ?
C14 C13 C12 122.5(15) . . ?
C18 C13 C12 121.2(13) . . ?
C13 C14 F6 118.0(16) . . ?
C13 C14 C15 121.9(15) . . ?
F6 C14 C15 120.1(17) . . ?
C16 C15 F7 123(2) . . ?
C16 C15 C14 119.6(15) . . ?
F7 C15 C14 118(2) . . ?
C17 C16 C15 120.1(17) . . ?
C17 C16 F8 122.6(19) . . ?
C15 C16 F8 117(2) . . ?
F9 C17 C16 116.8(18) . . ?
F9 C17 C18 123.0(17) . . ?
C16 C17 C18 120.2(17) . . ?
F10 C18 C17 118.4(17) . . ?
F10 C18 C13 119.8(15) . . ?
C17 C18 C13 121.8(14) . . ?
N1 C19 C20 111.3(8) . 2_645 ?
N1 C19 H19A 109.4 . . ?
C20 C19 H19A 109.4 2_645 . ?
N1 C19 H19B 109.4 . . ?
C20 C19 H19B 109.4 2_645 . ?
H19A C19 H19B 108.0 . . ?
N4 C20 C19 109.5(8) . 2_655 ?
N4 C20 H20A 109.8 . . ?
C19 C20 H20A 109.8 2_655 . ?
N4 C20 H20B 109.8 . . ?
C19 C20 H20B 109.8 2_655 . ?
H20A C20 H20B 108.2 . . ?
O3 C21 N4 125.3(11) . . ?
O3 C21 C22 121.7(12) . . ?
N4 C21 C22 113.0(11) . . ?
C27 C22 C23 115.9(13) . . ?
C27 C22 C21 122.3(13) . . ?
C23 C22 C21 121.8(14) . . ?
F11 C23 C22 122.2(15) . . ?
F11 C23 C24 113.7(18) . . ?
C22 C23 C24 124.1(14) . . ?
F12 C24 C25 116.7(19) . . ?
F12 C24 C23 125(2) . . ?
C25 C24 C23 118.6(16) . . ?
C24 C25 F13 125(2) . . ?
C24 C25 C26 119.9(15) . . ?
F13 C25 C26 115(2) . . ?
F14 C26 C25 122.6(18) . . ?
F14 C26 C27 118.2(19) . . ?
C25 C26 C27 119.2(15) . . ?
F15 C27 C22 119.0(13) . . ?
F15 C27 C26 118.8(17) . . ?
C22 C27 C26 122.1(14) . . ?
C10 N1 C1 113.1(8) . . ?
C10 N1 C19 112.7(8) . . ?
C1 N1 C19 113.1(8) . . ?
C3 N2 C2 122.2(9) . . ?
C3 N2 H2 118.9 . . ?
C2 N2 H2 118.9 . . ?
C12 N3 C11 120.5(9) . . ?
C12 N3 H3 119.7 . . ?
C11 N3 H3 119.7 . . ?
C21 N4 C20 121.8(9) . . ?
C21 N4 H4 119.1 . . ?
C20 N4 H4 119.1 . . ?
C3 O1 K1 150.2(7) . . ?
C21 O3 K1 147.9(7) . . ?
O3 K1 O1 171.0(2) . . ?
O3 K1 O16A 84.7(4) . . ?
O1 K1 O16A 103.5(4) . . ?
O3 K1 O13A 104.4(4) . . ?
O1 K1 O13A 83.2(4) . . ?
O16A K1 O13A 61.2(5) . . ?
O3 K1 O10A 88.7(4) . . ?
O1 K1 O10A 90.8(4) . . ?
O16A K1 O10A 118.4(5) . . ?
O13A K1 O10A 61.7(5) . . ?
O3 K1 O1A 77.9(4) . . ?
O1 K1 O1A 102.2(4) . . ?
O16A K1 O1A 62.8(5) . . ?
O13A K1 O1A 123.4(5) . . ?
O10A K1 O1A 166.4(5) . . ?
O3 K1 O1B 78.0(5) . . ?
O1 K1 O1B 98.3(5) . . ?
O16A K1 O1B 87.4(6) . . ?
O13A K1 O1B 147.7(6) . . ?
O10A K1 O1B 149.9(6) . . ?
O1A K1 O1B 24.6(5) . . ?
O3 K1 O13B 83.5(5) . . ?
O1 K1 O13B 91.1(5) . . ?
O16A K1 O13B 149.4(6) . . ?
O13A K1 O13B 94.8(6) . . ?
O10A K1 O13B 33.3(6) . . ?
O1A K1 O13B 140.5(6) . . ?
O1B K1 O13B 117.4(7) . . ?
O3 K1 O4B 76.7(5) . . ?
O1 K1 O4B 109.4(5) . . ?
O16A K1 O4B 22.5(5) . . ?
O13A K1 O4B 83.7(6) . . ?
O10A K1 O4B 137.8(6) . . ?
O1A K1 O4B 40.8(6) . . ?
O1B K1 O4B 65.2(7) . . ?
O13B K1 O4B 159.1(7) . . ?
O3 K1 O7A 80.2(4) . . ?
O1 K1 O7A 91.7(3) . . ?
O16A K1 O7A 164.7(5) . . ?
O13A K1 O7A 120.4(5) . . ?
O10A K1 O7A 59.1(5) . . ?
O1A K1 O7A 115.8(5) . . ?
O1B K1 O7A 91.9(6) . . ?
O13B K1 O7A 25.7(5) . . ?
O4B K1 O7A 150.3(6) . . ?
O3 K1 O10B 94.0(5) . . ?
O1 K1 O10B 89.4(5) . . ?
O16A K1 O10B 93.8(6) . . ?
O13A K1 O10B 36.1(6) . . ?
O10A K1 O10B 25.7(5) . . ?
O1A K1 O10B 155.6(6) . . ?
O1B K1 O10B 171.7(7) . . ?
O13B K1 O10B 59.1(7) . . ?
O4B K1 O10B 115.1(7) . . ?
O7A K1 O10B 84.8(6) . . ?
O3 K1 O4A 69.5(4) . . ?
O1 K1 O4A 102.7(4) . . ?
O16A K1 O4A 118.6(5) . . ?
O13A K1 O4A 173.7(5) . . ?
O10A K1 O4A 115.6(5) . . ?
O1A K1 O4A 57.9(5) . . ?
O1B K1 O4A 34.4(6) . . ?
O13B K1 O4A 83.1(6) . . ?
O4B K1 O4A 96.2(6) . . ?
O7A K1 O4A 57.9(5) . . ?
O10B K1 O4A 140.6(6) . . ?
C18A O1A C2A 114.1(16) . . ?
C18A O1A K1 114.3(13) . . ?
C2A O1A K1 118.0(12) . . ?
O1A C2A C3A 103.3(19) . . ?
O4A C3A C2A 105.4(18) . . ?
C3A O4A C5A 110.1(15) . . ?
C3A O4A K1 117.2(12) . . ?
C5A O4A K1 120.1(12) . . ?
O4A C5A C6A 110.5(18) . . ?
O7A C6A C5A 113.9(19) . . ?
C6A O7A C8A 107.2(16) . . ?
C6A O7A K1 123.8(13) . . ?
C8A O7A K1 114.8(13) . . ?
O7A C8A C9A 102(2) . . ?
O10A C9A C8A 116(2) . . ?
C9A O10A C11A 121.4(18) . . ?
C9A O10A K1 114.7(13) . . ?
C11A O10A K1 111.6(13) . . ?
O10A C11A C12A 108(2) . . ?
O13A C12A C11A 115(2) . . ?
C14A O13A C12A 118.4(18) . . ?
C14A O13A K1 113.6(13) . . ?
C12A O13A K1 112.9(13) . . ?
O13A C14A C15A 127(2) . . ?
O16A C15A C14A 111.7(19) . . ?
C15A O16A C17A 119.2(15) . . ?
C15A O16A K1 123.3(12) . . ?
C17A O16A K1 114.1(12) . . ?
O16A C17A C18A 113.7(19) . . ?
O1A C18A C17A 121(2) . . ?
C2B O1B C18B 111(3) . . ?
C2B O1B K1 100.0(18) . . ?
C18B O1B K1 112.0(19) . . ?
O1B C2B C3B 143(3) . . ?
O1B C2B K1 55.6(14) . . ?
C3B C2B K1 89(2) . . ?
O4B C3B C2B 105(3) . . ?
C3B O4B C5B 124.8(19) . . ?
C3B O4B K1 114.9(17) . . ?
C5B O4B K1 119.7(17) . . ?
O4B C5B C6B 112(3) . . ?
O7B C6B C5B 115(3) . . ?
C6B O7B C8B 131(2) . . ?
C6B O7B K1 111.0(18) . . ?
C8B O7B K1 118.4(18) . . ?
O7B C8B C9B 108(3) . . ?
O10B C9B C8B 107(3) . . ?
C9B O10B C11B 109(2) . . ?
C9B O10B K1 117.8(19) . . ?
C11B O10B K1 113.9(19) . . ?
O10B C11B C12B 110(3) . . ?
O13B C12B C11B 112(3) . . ?
C12B O13B C14B 122(2) . . ?
C12B O13B K1 120.9(19) . . ?
C14B O13B K1 116.2(17) . . ?
O13B C14B C15B 114(3) . . ?
O16B C15B C14B 108(3) . . ?
O16B C15B K1 50.0(14) . . ?
C14B C15B K1 84.9(19) . . ?
C15B O16B C17B 133(3) . . ?
C15B O16B K1 108.3(18) . . ?
C17B O16B K1 100.3(17) . . ?
O16B C17B C18B 111(3) . . ?
O16B C17B K1 55.4(13) . . ?
C18B C17B K1 85(2) . . ?
O1B C18B C17B 87(2) . . ?

loop_
_geom_bond_atom_site_label_1
_geom_bond_atom_site_label_2
_geom_bond_distance
_geom_bond_site_symmetry_2
_geom_bond_publ_flag
C1 N1 1.459(11) . ?
C1 C2 1.509(13) . ?
C1 H1A 0.9700 . ?
C1 H1B 0.9700 . ?
C2 N2 1.444(11) . ?
C2 H2A 0.9700 . ?
C2 H2B 0.9700 . ?
C3 O1 1.224(11) . ?
C3 N2 1.297(12) . ?
C3 C4 1.506(14) . ?
C4 C5 1.348(17) . ?
C4 C9 1.363(14) . ?
C5 F1 1.343(15) . ?
C5 C6 1.366(19) . ?
C6 F2 1.335(17) . ?
C6 C7 1.346(19) . ?
C7 C8 1.338(17) . ?
C7 F3 1.347(15) . ?
C8 F4 1.344(14) . ?
C8 C9 1.388(16) . ?
C9 F5 1.340(12) . ?
C10 N1 1.452(12) . ?
C10 C11 1.486(13) . ?
C10 H10A 0.9700 . ?
C10 H10B 0.9700 . ?
C11 N3 1.462(11) . ?
C11 H11A 0.9700 . ?
C11 H11B 0.9700 . ?
C12 O2 1.211(12) . ?
C12 N3 1.313(12) . ?
C12 C13 1.532(15) . ?
C13 C14 1.338(16) . ?
C13 C18 1.375(16) . ?
C14 F6 1.358(14) . ?
C14 C15 1.369(19) . ?
C15 C16 1.335(19) . ?
C15 F7 1.354(14) . ?
C16 C17 1.325(19) . ?
C16 F8 1.376(16) . ?
C17 F9 1.320(16) . ?
C17 C18 1.345(17) . ?
C18 F10 1.321(14) . ?
C19 N1 1.463(11) . ?
C19 C20 1.496(13) 2_645 ?
C19 H19A 0.9700 . ?
C19 H19B 0.9700 . ?
C20 N4 1.462(11) . ?
C20 C19 1.496(13) 2_655 ?
C20 H20A 0.9700 . ?
C20 H20B 0.9700 . ?
C21 O3 1.199(12) . ?
C21 N4 1.329(12) . ?
C21 C22 1.492(15) . ?
C22 C27 1.343(15) . ?
C22 C23 1.350(16) . ?
C23 F11 1.336(13) . ?
C23 C24 1.373(18) . ?
C24 F12 1.323(16) . ?
C24 C25 1.326(19) . ?
C25 F13 1.351(15) . ?
C25 C26 1.37(2) . ?
C26 F14 1.363(15) . ?
C26 C27 1.383(17) . ?
C27 F15 1.321(14) . ?
N2 H2 0.8600 . ?
N3 H3 0.8600 . ?
N4 H4 0.8600 . ?
O1 K1 2.764(9) . ?
O3 K1 2.735(8) . ?
K1 O16A 2.796(8) . ?
K1 O13A 2.809(8) . ?
K1 O10A 2.811(8) . ?
K1 O1A 2.817(8) . ?
K1 O1B 2.820(8) . ?
K1 O13B 2.825(9) . ?
K1 O4B 2.827(9) . ?
K1 O7A 2.828(8) . ?
K1 O10B 2.828(9) . ?
K1 O4A 2.830(8) . ?
F16 F16 0.000(10) 1 ?
O1A C18A 1.347(16) . ?
O1A C2A 1.438(16) . ?
C2A C3A 1.562(18) . ?
C3A O4A 1.413(17) . ?
O4A C5A 1.431(16) . ?
C5A C6A 1.534(18) . ?
C6A O7A 1.378(17) . ?
O7A C8A 1.410(17) . ?
C8A C9A 1.505(18) . ?
C9A O10A 1.387(18) . ?
O10A C11A 1.394(17) . ?
C11A C12A 1.505(18) . ?
C12A O13A 1.400(18) . ?
O13A C14A 1.389(16) . ?
C14A C15A 1.474(17) . ?
C15A O16A 1.384(16) . ?
O16A C17A 1.432(16) . ?
C17A C18A 1.489(18) . ?
O1B C2B 1.410(19) . ?
O1B C18B 1.413(19) . ?
C2B C3B 1.494(19) . ?
C3B O4B 1.401(19) . ?
O4B C5B 1.425(19) . ?
C5B C6B 1.53(2) . ?
C6B O7B 1.383(19) . ?
O7B C8B 1.459(19) . ?
C8B C9B 1.55(2) . ?
C9B O10B 1.42(2) . ?
O10B C11B 1.431(19) . ?
C11B C12B 1.52(2) . ?
C12B O13B 1.41(2) . ?
O13B C14B 1.444(19) . ?
C14B C15B 1.52(2) . ?
C15B O16B 1.363(19) . ?
O16B C17B 1.420(19) . ?
C17B C18B 1.54(2) . ?

loop_
_geom_hbond_atom_site_label_D
_geom_hbond_atom_site_label_H
_geom_hbond_atom_site_label_A
_geom_hbond_distance_DH
_geom_hbond_distance_HA
_geom_hbond_distance_DA
_geom_hbond_angle_DHA
_geom_hbond_site_symmetry_A
N2 H2 F16 0.86 1.82 2.683(9) 175.8 1
N3 H3 F16 0.86 1.82 2.664(10) 168.7 1
N4 H4 F16 0.86 1.90 2.737(10) 163.4 2_655
